data_7228797
loop_
_publ_author_name
'Avasthi, Ilesha'
'Khanna, Shruti'
'Tripathi, Santosh K.'
'Verma, Sandeep'

_publ_section_title
;
 N9 substituent mediated structural tuning of copper--purine complexes:
 chelate effect and thin film studies
;
_journal_name_full CrystEngComm
_journal_paper_doi 10.1039/C7CE01017F
_journal_year 2017
_chemical_formula_sum 'C8 H9 Cl N4'
_chemical_formula_weight 196.64
_chemical_name_systematic
;
 ?
;
_space_group_IT_number 61
_symmetry_cell_setting orthorhombic
_symmetry_space_group_name_Hall '-P 2ac 2ab'
_symmetry_space_group_name_H-M 'P b c a'
_atom_sites_solution_hydrogens geom
_atom_sites_solution_primary direct
_atom_sites_solution_secondary difmap
_audit_creation_method SHELXL-97
_audit_update_record
;
2016-12-28 deposited with the CCDC.
2017-07-10 downloaded from the CCDC.
;
_cell_angle_alpha 90.00
_cell_angle_beta 90.00
_cell_angle_gamma 90.00
_cell_formula_units_Z 8
_cell_length_a 15.60(1)
_cell_length_b 6.591(6)
_cell_length_c 16.80(1)
_cell_measurement_reflns_used 1504
_cell_measurement_temperature 100(2)
_cell_measurement_theta_max 25.0
_cell_measurement_theta_min 4.1
_cell_volume 1727(2)
_computing_structure_refinement 'SHELXL-97 (Sheldrick, 1997)'
_diffrn_ambient_temperature 100(2)
_diffrn_measured_fraction_theta_full 0.988
_diffrn_measured_fraction_theta_max 0.988
_diffrn_measurement_device_type 'Bruker D8 Advance diffractometer'
_diffrn_measurement_method \q/2\q
_diffrn_radiation_monochromator graphite
_diffrn_radiation_source 'fine-focus sealed tube'
_diffrn_radiation_type MoK\a
_diffrn_radiation_wavelength 0.71073
_diffrn_reflns_av_R_equivalents 0.0661
_diffrn_reflns_av_sigmaI/netI 0.0540
_diffrn_reflns_limit_h_max 18
_diffrn_reflns_limit_h_min -18
_diffrn_reflns_limit_k_max 7
_diffrn_reflns_limit_k_min -5
_diffrn_reflns_limit_l_max 17
_diffrn_reflns_limit_l_min -20
_diffrn_reflns_number 7912
_diffrn_reflns_theta_full 25.03
_diffrn_reflns_theta_max 25.03
_diffrn_reflns_theta_min 4.14
_exptl_absorpt_coefficient_mu 0.395
_exptl_absorpt_correction_T_max 0.9322
_exptl_absorpt_correction_T_min 0.9180
_exptl_absorpt_correction_type psi-scan
_exptl_absorpt_process_details '(North et al., 1968)'
_exptl_crystal_colour colorless
_exptl_crystal_density_diffrn 1.512
_exptl_crystal_density_method 'not measured'
_exptl_crystal_description needle-like
_exptl_crystal_F_000 816
_exptl_crystal_size_max 0.22
_exptl_crystal_size_mid 0.20
_exptl_crystal_size_min 0.18
_refine_diff_density_max 0.651
_refine_diff_density_min -0.444
_refine_diff_density_rms 0.099
_refine_ls_extinction_method none
_refine_ls_goodness_of_fit_ref 1.009
_refine_ls_hydrogen_treatment constr
_refine_ls_matrix_type full
_refine_ls_number_parameters 119
_refine_ls_number_reflns 1504
_refine_ls_number_restraints 0
_refine_ls_restrained_S_all 1.009
_refine_ls_R_factor_all 0.0652
_refine_ls_R_factor_gt 0.0519
_refine_ls_shift/su_max 0.000
_refine_ls_shift/su_mean 0.000
_refine_ls_structure_factor_coef Fsqd
_refine_ls_weighting_details 'calc w=1/[\s^2^(Fo^2^)+(0.0964P)^2^+0.0000P] where P=(Fo^2^+2Fc^2^)/3'
_refine_ls_weighting_scheme calc
_refine_ls_wR_factor_gt 0.1319
_refine_ls_wR_factor_ref 0.1437
_reflns_number_gt 1155
_reflns_number_total 1504
_reflns_threshold_expression >2sigma(I)
_cod_data_source_file c7ce01017f2.cif
_cod_data_source_block 20nova_a
_cod_depositor_comments
;
The following automatic conversions were performed:

'_symmetry_cell_setting' value 'Orthorhombic' changed to
'orthorhombic' according to
/home/data/users/saulius/crontab/automatic-downloads/rss-feeds/RSC/lib/dictionaries/cif_core.dic
dictionary named 'cif_core.dic' version 2.4.2 from 2011-04-26.

Automatic conversion script
Id: cif_fix_values 4973 2017-02-22 13:04:09Z antanas 
;
_cod_original_cell_volume 1728(3)
_cod_database_code 7228797

loop_
_symmetry_equiv_pos_as_xyz
'x, y, z'
'-x+1/2, -y, z+1/2'
'x+1/2, -y+1/2, -z'
'-x, y+1/2, -z+1/2'
'-x, -y, -z'
'x-1/2, y, -z-1/2'
'-x-1/2, y-1/2, z'
'x, -y-1/2, z-1/2'

loop_
_atom_site_label
_atom_site_type_symbol
_atom_site_fract_x
_atom_site_fract_y
_atom_site_fract_z
_atom_site_U_iso_or_equiv
_atom_site_adp_type
_atom_site_occupancy
_atom_site_symmetry_multiplicity
_atom_site_calc_flag
_atom_site_refinement_flags
Cl1 Cl 0.19060(4) 0.19003(9) 0.08772(4) 0.0210(3) Uani 1 1 d .
N7 N 0.02184(14) 0.2355(3) 0.20117(14) 0.0179(5) Uani 1 1 d .
N9 N 0.02633(14) 0.2715(3) 0.33585(13) 0.0163(5) Uani 1 1 d .
N3 N 0.18089(15) 0.2778(3) 0.35467(14) 0.0192(6) Uani 1 1 d .
N1 N 0.25743(16) 0.2384(3) 0.23049(12) 0.0189(6) Uani 1 1 d .
C5 C 0.10603(17) 0.2417(3) 0.22735(14) 0.0156(6) Uani 1 1 d .
C8 C -0.02252(19) 0.2537(4) 0.26794(15) 0.0179(6) Uani 1 1 d .
H8 H -0.0821 0.2544 0.2689 0.021 Uiso 1 1 calc R
C10 C -0.00478(18) 0.3037(4) 0.41721(15) 0.0185(7) Uani 1 1 d .
H10A H -0.0252 0.4421 0.4226 0.022 Uiso 1 1 calc R
H10B H 0.0421 0.2848 0.4543 0.022 Uiso 1 1 calc R
C11 C -0.07652(17) 0.1584(4) 0.43755(15) 0.0206(6) Uani 1 1 d .
H11A H -0.0550 0.0204 0.4351 0.025 Uiso 1 1 calc R
H11B H -0.1218 0.1717 0.3983 0.025 Uiso 1 1 calc R
C6 C 0.18439(17) 0.2270(4) 0.18941(16) 0.0168(6) Uani 1 1 d .
C2 C 0.25125(19) 0.2633(4) 0.31039(16) 0.0201(6) Uani 1 1 d .
H2 H 0.3029 0.2713 0.3378 0.024 Uiso 1 1 calc R
C4 C 0.10986(16) 0.2662(3) 0.31067(16) 0.0162(6) Uani 1 1 d .
C12 C -0.11366(19) 0.1979(4) 0.52078(16) 0.0240(7) Uani 1 1 d .
H12A H -0.0683 0.1943 0.5594 0.036 Uiso 1 1 calc R
H12B H -0.1553 0.0954 0.5332 0.036 Uiso 1 1 calc R
H12C H -0.1406 0.3289 0.5218 0.036 Uiso 1 1 calc R

loop_
_atom_site_aniso_label
_atom_site_aniso_U_11
_atom_site_aniso_U_22
_atom_site_aniso_U_33
_atom_site_aniso_U_23
_atom_site_aniso_U_13
_atom_site_aniso_U_12
Cl1 0.0222(5) 0.0265(4) 0.0144(4) -0.0028(2) 0.0014(3) 0.0008(3)
N7 0.0186(13) 0.0190(11) 0.0162(13) -0.0009(9) 0.0009(10) 0.0002(9)
N9 0.0188(14) 0.0189(10) 0.0111(12) -0.0015(9) -0.0009(9) 0.0005(8)
N3 0.0197(14) 0.0195(11) 0.0185(13) 0.0008(9) -0.0018(11) 0.0003(8)
N1 0.0197(14) 0.0197(11) 0.0173(13) 0.0005(9) -0.0004(10) 0.0005(9)
C5 0.0190(17) 0.0155(12) 0.0122(15) 0.0001(10) -0.0006(10) -0.0004(10)
C8 0.0166(16) 0.0185(13) 0.0186(16) -0.0005(11) -0.0035(11) 0.0016(10)
C10 0.0224(16) 0.0219(14) 0.0111(15) -0.0010(10) 0.0008(11) 0.0017(10)
C11 0.0187(16) 0.0268(14) 0.0164(14) -0.0009(11) 0.0011(12) -0.0004(11)
C6 0.0252(17) 0.0147(12) 0.0103(14) -0.0008(9) 0.0025(12) -0.0001(10)
C2 0.0199(16) 0.0208(14) 0.0195(15) 0.0017(10) -0.0021(13) -0.0003(10)
C4 0.0177(16) 0.0162(12) 0.0147(15) 0.0014(10) 0.0002(11) 0.0003(10)
C12 0.0228(17) 0.0306(15) 0.0185(16) 0.0000(11) -0.0003(12) -0.0004(11)

loop_
_atom_type_symbol
_atom_type_description
_atom_type_scat_dispersion_real
_atom_type_scat_dispersion_imag
_atom_type_scat_source
C C 0.0033 0.0016 'International Tables Vol C Tables 4.2.6.8 and 6.1.1.4'
H H 0.0000 0.0000 'International Tables Vol C Tables 4.2.6.8 and 6.1.1.4'
N N 0.0061 0.0033 'International Tables Vol C Tables 4.2.6.8 and 6.1.1.4'
Cl Cl 0.1484 0.1585 'International Tables Vol C Tables 4.2.6.8 and 6.1.1.4'

loop_
_geom_angle_atom_site_label_1
_geom_angle_atom_site_label_2
_geom_angle_atom_site_label_3
_geom_angle
C8 N7 C5 102.9(2)
C4 N9 C8 105.6(2)
C4 N9 C10 127.3(2)
C8 N9 C10 127.0(2)
C2 N3 C4 111.8(3)
C6 N1 C2 117.3(2)
C6 C5 N7 133.6(3)
C6 C5 C4 115.4(2)
N7 C5 C4 111.0(2)
N7 C8 N9 114.9(3)
N9 C10 C11 111.4(2)
C10 C11 C12 112.2(2)
N1 C6 C5 120.8(3)
N1 C6 Cl1 118.1(2)
C5 C6 Cl1 121.0(2)
N3 C2 N1 128.4(3)
N3 C4 N9 128.1(3)
N3 C4 C5 126.3(2)
N9 C4 C5 105.6(2)

loop_
_geom_bond_atom_site_label_1
_geom_bond_atom_site_label_2
_geom_bond_distance
Cl1 C6 1.729(4)
N7 C8 1.324(4)
N7 C5 1.386(4)
N9 C4 1.370(4)
N9 C8 1.377(4)
N9 C10 1.466(4)
N3 C2 1.329(4)
N3 C4 1.334(4)
N1 C6 1.334(4)
N1 C2 1.356(4)
C5 C6 1.382(4)
C5 C4 1.411(4)
C10 C11 1.512(4)
C11 C12 1.536(4)
